data_7000586
loop_
_publ_author_name
'Martin, Eddy'
'Hughes, David L.'
'Hursthouse, Michael B.'
'Male, Louise'
'Lancaster, Simon J.'

_publ_section_title
;
 The synthesis, structure and reactivity of 4-nonafluorobiphenyl
 complexes
;
_journal_issue 9
_journal_name_full 'Dalton Transactions'
_journal_page_first 1593
_journal_page_last 1601
_journal_paper_doi 10.1039/b817252h
_journal_year 2009
_chemical_formula_moiety 'C32 H20 Cl2 F18 O2 Zn2'
_chemical_formula_structural '[{(C6F4C6F5)ClZnO(CH2CH3)2}2]'
_chemical_formula_sum 'C32 H20 Cl2 F18 O2 Zn2'
_chemical_formula_weight 980.12
_chemical_name_common '4-Nonafluorobiphenylzinc chloride ether'
_chemical_name_systematic
;
4-Nonafluorobiphenylzinc chloride ether
;
_space_group_IT_number 2
_symmetry_cell_setting triclinic
_symmetry_space_group_name_Hall '-P 1'
_symmetry_space_group_name_H-M 'P -1'
_atom_sites_solution_hydrogens geom
_atom_sites_solution_primary direct
_atom_sites_solution_secondary difmap
_audit_creation_method 'SHELXL-97 and CrysAlis RED'
_cell_angle_alpha 78.391(11)
_cell_angle_beta 88.745(11)
_cell_angle_gamma 76.934(13)
_cell_formula_units_Z 1
_cell_length_a 7.9926(12)
_cell_length_b 10.3081(15)
_cell_length_c 11.1367(13)
_cell_measurement_temperature 140(1)
_cell_volume 875.2(2)
_computing_cell_refinement
;
CrysAlis RED, Oxford Diffraction Ltd., Version 1.171.28c4 beta
;
_computing_data_collection
;
CrysAlis CCD, Oxford Diffraction Ltd., Version 1.171.28c4 beta
;
_computing_data_reduction
;
CrysAlis RED, Oxford Diffraction Ltd., Version 1.171.28c4 beta
;
_computing_molecular_graphics 'ORTEP (Johnson, 1971)'
_computing_publication_material 'SHELXL-97 (Sheldrick, 1997b)'
_computing_structure_refinement 'SHELXL-97 (Sheldrick, 1997b)'
_computing_structure_solution 'SHELXS-97 (Sheldrick, 1997a)'
_diffrn_ambient_temperature 140(1)
_diffrn_detector_area_resol_mean 16.0050
_diffrn_measured_fraction_theta_full 0.988
_diffrn_measured_fraction_theta_max 0.988
_diffrn_measurement_device_type 'Oxford Diffraction Xcalibur 3/CCD'
_diffrn_measurement_method 'Thin slice \f and \w scans'
_diffrn_radiation_monochromator graphite
_diffrn_radiation_source 'Enhance (Mo) X-ray Source'
_diffrn_radiation_type Mo-K\a
_diffrn_radiation_wavelength 0.71073
_diffrn_reflns_av_R_equivalents 0.0516
_diffrn_reflns_av_sigmaI/netI 0.0751
_diffrn_reflns_limit_h_max 10
_diffrn_reflns_limit_h_min -10
_diffrn_reflns_limit_k_max 13
_diffrn_reflns_limit_k_min -13
_diffrn_reflns_limit_l_max 14
_diffrn_reflns_limit_l_min -14
_diffrn_reflns_number 11781
_diffrn_reflns_theta_full 27.49
_diffrn_reflns_theta_max 27.49
_diffrn_reflns_theta_min 3.89
_exptl_absorpt_coefficient_mu 1.651
_exptl_absorpt_correction_T_max 1.11
_exptl_absorpt_correction_T_min 0.88
_exptl_absorpt_correction_type multi-scan
_exptl_absorpt_process_details
;
CrysAlis RED, Oxford Diffraction Ltd., Version 1.171.28c4 beta
Empirical absorption correction using spherical harmonics,
implemented in SCALE3 ABSPACK scaling algorithm.
;
_exptl_crystal_colour colourless
_exptl_crystal_density_diffrn 1.860
_exptl_crystal_density_method 'not measured'
_exptl_crystal_description blocks
_exptl_crystal_F_000 484
_exptl_crystal_size_max 0.38
_exptl_crystal_size_mid 0.20
_exptl_crystal_size_min 0.11
_refine_diff_density_max 1.267
_refine_diff_density_min -0.791
_refine_diff_density_rms 0.123
_refine_ls_extinction_method none
_refine_ls_goodness_of_fit_ref 0.946
_refine_ls_hydrogen_treatment constr
_refine_ls_matrix_type full
_refine_ls_number_parameters 272
_refine_ls_number_reflns 3976
_refine_ls_number_restraints 0
_refine_ls_restrained_S_all 0.946
_refine_ls_R_factor_all 0.0927
_refine_ls_R_factor_gt 0.0542
_refine_ls_shift/su_max 0.001
_refine_ls_shift/su_mean 0.000
_refine_ls_structure_factor_coef Fsqd
_refine_ls_weighting_details 'calc w=1/[\s^2^(Fo^2^)+(0.0869P)^2^+0.0000P] where P=(Fo^2^+2Fc^2^)/3'
_refine_ls_weighting_scheme calc
_refine_ls_wR_factor_gt 0.1328
_refine_ls_wR_factor_ref 0.1449
_reflns_number_gt 2532
_reflns_number_total 3976
_reflns_threshold_expression I>2sigma(I)
_cod_data_source_file b817252h.txt
_cod_data_source_block em28
_cod_depositor_comments
;
The following automatic conversions were performed:
'_symmetry_cell_setting' value 'Triclinic' changed to 'triclinic'
according to '/home/saulius/struct/CIF-dictionaries/cif_core.dic'
dictionary named 'cif_core.dic' version 2.4.1 from 2010-06-29.

Automatic conversion script
Id: cif_fix_enum 1527 2010-12-29 10:47:43Z saulius 
;
_cod_original_sg_symbol_H-M P-1
_cod_database_code 7000586

loop_
_symmetry_equiv_pos_as_xyz
'x, y, z'
'-x, -y, -z'

loop_
_atom_site_label
_atom_site_type_symbol
_atom_site_fract_x
_atom_site_fract_y
_atom_site_fract_z
_atom_site_U_iso_or_equiv
_atom_site_adp_type
_atom_site_occupancy
_atom_site_symmetry_multiplicity
_atom_site_calc_flag
_atom_site_refinement_flags
_atom_site_disorder_assembly
_atom_site_disorder_group
Zn1 Zn 0.41763(7) 0.60126(5) 0.59096(5) 0.03135(19) Uani 1 1 d . . .
Cl1 Cl 0.40943(14) 0.62329(10) 0.37715(9) 0.0247(2) Uani 1 1 d . . .
C11 C 0.4887(6) 0.7373(4) 0.6697(4) 0.0282(10) Uani 1 1 d . A .
C12 C 0.4255(6) 0.8756(5) 0.6353(4) 0.0297(10) Uani 1 1 d . . .
C13 C 0.4847(6) 0.9698(4) 0.6831(4) 0.0279(10) Uani 1 1 d . A .
C14 C 0.6182(5) 0.9305(4) 0.7686(4) 0.0279(10) Uani 1 1 d . . .
C15 C 0.6821(6) 0.7933(5) 0.8069(4) 0.0300(10) Uani 1 1 d . A .
C16 C 0.6177(6) 0.7002(4) 0.7586(4) 0.0298(10) Uani 1 1 d . . .
F12 F 0.2984(3) 0.9235(3) 0.5476(3) 0.0392(7) Uani 1 1 d . A .
F13 F 0.4173(3) 1.1029(3) 0.6421(3) 0.0376(7) Uani 1 1 d . . .
F16 F 0.6881(4) 0.5665(3) 0.8024(3) 0.0428(7) Uani 1 1 d . A .
F15 F 0.8100(4) 0.7473(3) 0.8916(3) 0.0399(7) Uani 1 1 d . . .
C141 C 0.6927(5) 1.0301(4) 0.8181(4) 0.0270(10) Uani 1 1 d . A .
C142 C 0.6009(5) 1.1203(5) 0.8828(4) 0.0281(10) Uani 1 1 d . . .
C143 C 0.6714(6) 1.2108(5) 0.9287(4) 0.0300(10) Uani 1 1 d . A .
C144 C 0.8420(6) 1.2107(5) 0.9096(5) 0.0343(11) Uani 1 1 d . . .
C145 C 0.9389(6) 1.1214(5) 0.8449(5) 0.0385(12) Uani 1 1 d . A .
C146 C 0.8653(6) 1.0326(5) 0.8002(5) 0.0338(11) Uani 1 1 d . . .
F142 F 0.4337(3) 1.1227(3) 0.9038(3) 0.0379(7) Uani 1 1 d . A .
F143 F 0.5779(4) 1.2980(3) 0.9921(3) 0.0462(7) Uani 1 1 d . . .
F144 F 0.9124(4) 1.2997(3) 0.9509(3) 0.0503(8) Uani 1 1 d . A .
F145 F 1.1053(4) 1.1220(4) 0.8251(4) 0.0613(10) Uani 1 1 d . . .
F146 F 0.9627(4) 0.9478(3) 0.7369(3) 0.0518(8) Uani 1 1 d . A .
O2a O 0.1787(4) 0.5649(4) 0.6309(3) 0.0403(8) Uani 0.347(12) 1 d P A 1
C21A C 0.2221(9) 0.4901(7) 0.8514(6) 0.0643(18) Uani 0.347(12) 1 d P A 1
H21A H 0.1699 0.4212 0.8976 0.096 Uiso 0.347(12) 1 calc PR A 1
H21B H 0.2490 0.5456 0.9046 0.096 Uiso 0.347(12) 1 calc PR A 1
H21C H 0.3257 0.4479 0.8160 0.096 Uiso 0.347(12) 1 calc PR A 1
C22A C 0.115(3) 0.566(4) 0.764(2) 0.100(10) Uani 0.347(12) 1 d P A 1
H22A H 0.0912 0.6591 0.7758 0.120 Uiso 0.347(12) 1 calc PR A 1
H22B H 0.0082 0.5364 0.7719 0.120 Uiso 0.347(12) 1 calc PR A 1
C23A C 0.032(2) 0.6052(18) 0.5469(19) 0.058(6) Uani 0.347(12) 1 d P A 1
H23A H 0.0577 0.5582 0.4792 0.070 Uiso 0.347(12) 1 calc PR A 1
H23B H -0.0654 0.5773 0.5889 0.070 Uiso 0.347(12) 1 calc PR A 1
C24A C -0.0132(12) 0.7488(9) 0.4992(8) 0.105(3) Uani 0.347(12) 1 d P A 1
H24A H -0.1150 0.7706 0.4483 0.157 Uiso 0.347(12) 1 calc PR A 1
H24B H 0.0793 0.7759 0.4516 0.157 Uiso 0.347(12) 1 calc PR A 1
H24C H -0.0341 0.7962 0.5659 0.157 Uiso 0.347(12) 1 calc PR A 1
O2b O 0.1787(4) 0.5649(4) 0.6309(3) 0.0403(8) Uani 0.653(12) 1 d P A 2
C21B C 0.2221(9) 0.4901(7) 0.8514(6) 0.0643(18) Uani 0.653(12) 1 d P A 2
H21D H 0.1497 0.4607 0.9162 0.096 Uiso 0.653(12) 1 calc PR A 2
H21E H 0.2097 0.5867 0.8399 0.096 Uiso 0.653(12) 1 calc PR A 2
H21F H 0.3397 0.4451 0.8725 0.096 Uiso 0.653(12) 1 calc PR A 2
C22B C 0.1715(11) 0.4557(8) 0.7360(8) 0.040(2) Uani 0.653(12) 1 d P A 2
H22C H 0.2481 0.3722 0.7236 0.048 Uiso 0.653(12) 1 calc PR A 2
H22D H 0.0558 0.4410 0.7427 0.048 Uiso 0.653(12) 1 calc PR A 2
C23B C 0.0396(12) 0.6729(10) 0.6146(9) 0.054(3) Uani 0.653(12) 1 d P A 2
H23C H 0.0618 0.7354 0.6635 0.065 Uiso 0.653(12) 1 calc PR A 2
H23D H -0.0577 0.6387 0.6503 0.065 Uiso 0.653(12) 1 calc PR A 2
C24B C -0.0132(12) 0.7488(9) 0.4992(8) 0.105(3) Uani 0.653(12) 1 d P A 2
H24D H -0.1101 0.8211 0.5063 0.157 Uiso 0.653(12) 1 calc PR A 2
H24E H -0.0451 0.6916 0.4498 0.157 Uiso 0.653(12) 1 calc PR A 2
H24F H 0.0791 0.7865 0.4616 0.157 Uiso 0.653(12) 1 calc PR A 2

loop_
_atom_site_aniso_label
_atom_site_aniso_U_11
_atom_site_aniso_U_22
_atom_site_aniso_U_33
_atom_site_aniso_U_23
_atom_site_aniso_U_13
_atom_site_aniso_U_12
Zn1 0.0336(3) 0.0290(3) 0.0345(3) -0.0083(2) -0.0002(2) -0.0114(2)
Cl1 0.0369(6) 0.0159(5) 0.0193(5) -0.0025(4) -0.0018(4) -0.0025(4)
C11 0.027(2) 0.029(2) 0.032(3) -0.0081(19) 0.0039(19) -0.0103(19)
C12 0.025(2) 0.031(3) 0.033(3) -0.005(2) -0.0049(19) -0.007(2)
C13 0.026(2) 0.021(2) 0.036(3) -0.0034(18) -0.0027(19) -0.0049(18)
C14 0.024(2) 0.028(2) 0.034(3) -0.0087(19) 0.0042(19) -0.0096(19)
C15 0.026(2) 0.034(3) 0.029(2) -0.002(2) -0.0061(18) -0.009(2)
C16 0.029(2) 0.025(2) 0.033(3) -0.0021(19) 0.0028(19) -0.0051(19)
F12 0.0390(16) 0.0349(15) 0.0439(17) -0.0069(13) -0.0166(13) -0.0080(12)
F13 0.0382(15) 0.0256(14) 0.0489(17) -0.0056(12) -0.0129(12) -0.0070(12)
F16 0.0492(18) 0.0270(15) 0.0499(18) -0.0035(13) -0.0120(14) -0.0064(13)
F15 0.0355(15) 0.0393(16) 0.0432(17) -0.0035(13) -0.0162(12) -0.0075(13)
C141 0.021(2) 0.030(2) 0.032(2) -0.0046(19) -0.0018(18) -0.0110(18)
C142 0.020(2) 0.034(2) 0.033(2) -0.002(2) -0.0028(18) -0.0145(19)
C143 0.031(2) 0.031(2) 0.030(2) -0.0084(19) -0.0011(19) -0.009(2)
C144 0.032(3) 0.039(3) 0.039(3) -0.010(2) -0.006(2) -0.019(2)
C145 0.023(2) 0.043(3) 0.053(3) -0.008(2) -0.004(2) -0.017(2)
C146 0.026(2) 0.035(3) 0.045(3) -0.015(2) 0.004(2) -0.010(2)
F142 0.0240(13) 0.0470(17) 0.0482(18) -0.0148(14) 0.0060(12) -0.0151(12)
F143 0.0470(17) 0.0524(18) 0.0505(19) -0.0277(15) 0.0093(14) -0.0197(15)
F144 0.0450(17) 0.0556(19) 0.063(2) -0.0232(16) -0.0085(15) -0.0272(15)
F145 0.0254(15) 0.073(2) 0.099(3) -0.033(2) 0.0074(16) -0.0246(16)
F146 0.0307(15) 0.058(2) 0.079(2) -0.0341(17) 0.0188(15) -0.0185(14)
O2A 0.0349(19) 0.044(2) 0.043(2) -0.0073(16) 0.0013(15) -0.0116(16)
C21A 0.071(4) 0.075(5) 0.045(4) -0.004(3) 0.001(3) -0.019(4)
C22A 0.064(15) 0.15(3) 0.074(17) -0.020(17) 0.023(12) -0.011(17)
C23A 0.050(10) 0.052(11) 0.082(14) -0.037(10) -0.012(9) -0.011(9)
C24A 0.110(7) 0.097(7) 0.084(6) -0.020(5) -0.035(5) 0.030(6)
O2B 0.0349(19) 0.044(2) 0.043(2) -0.0073(16) 0.0013(15) -0.0116(16)
C21B 0.071(4) 0.075(5) 0.045(4) -0.004(3) 0.001(3) -0.019(4)
C22B 0.041(5) 0.034(5) 0.046(5) -0.003(4) 0.012(4) -0.019(4)
C23B 0.041(5) 0.048(6) 0.065(7) -0.013(5) -0.004(4) 0.007(4)
C24B 0.110(7) 0.097(7) 0.084(6) -0.020(5) -0.035(5) 0.030(6)

loop_
_atom_type_symbol
_atom_type_description
_atom_type_scat_dispersion_real
_atom_type_scat_dispersion_imag
_atom_type_scat_source
C C 0.0033 0.0016 'International Tables Vol C Tables 4.2.6.8 and 6.1.1.4'
H H 0.0000 0.0000 'International Tables Vol C Tables 4.2.6.8 and 6.1.1.4'
F F 0.0171 0.0103 'International Tables Vol C Tables 4.2.6.8 and 6.1.1.4'
Cl Cl 0.1484 0.1585 'International Tables Vol C Tables 4.2.6.8 and 6.1.1.4'
Zn Zn 0.2839 1.4301 'International Tables Vol C Tables 4.2.6.8 and 6.1.1.4'
O O 0.0106 0.0060 'International Tables Vol C Tables 4.2.6.8 and 6.1.1.4'

loop_
_geom_angle_atom_site_label_1
_geom_angle_atom_site_label_2
_geom_angle_atom_site_label_3
_geom_angle
_geom_angle_site_symmetry_1
_geom_angle_site_symmetry_3
_geom_angle_publ_flag
C11 Zn1 O2A 116.97(16) . . ?
C11 Zn1 Cl1 121.92(13) . . ?
O2A Zn1 Cl1 99.73(10) . . ?
C11 Zn1 Cl1 119.03(13) . 2_666 ?
O2A Zn1 Cl1 101.46(10) . 2_666 ?
Cl1 Zn1 Cl1 93.13(4) . 2_666 ?
Zn1 Cl1 Zn1 86.87(4) . 2_666 ?
C12 C11 C16 114.1(4) . . ?
C12 C11 Zn1 124.0(3) . . ?
C16 C11 Zn1 121.7(3) . . ?
F12 C12 C13 117.2(4) . . ?
F12 C12 C11 119.0(4) . . ?
C13 C12 C11 123.9(4) . . ?
F13 C13 C12 119.6(4) . . ?
F13 C13 C14 119.3(4) . . ?
C12 C13 C14 121.0(4) . . ?
C15 C14 C13 116.7(4) . . ?
C15 C14 C141 120.5(4) . . ?
C13 C14 C141 122.7(4) . . ?
F15 C15 C14 120.1(4) . . ?
F15 C15 C16 118.9(4) . . ?
C14 C15 C16 121.0(4) . . ?
F16 C16 C11 119.9(4) . . ?
F16 C16 C15 116.8(4) . . ?
C11 C16 C15 123.3(4) . . ?
C142 C141 C146 116.7(4) . . ?
C142 C141 C14 123.4(4) . . ?
C146 C141 C14 119.9(4) . . ?
F142 C142 C141 119.6(4) . . ?
F142 C142 C143 117.5(4) . . ?
C141 C142 C143 122.9(4) . . ?
F143 C143 C142 121.4(4) . . ?
F143 C143 C144 119.5(4) . . ?
C142 C143 C144 119.1(4) . . ?
F144 C144 C145 119.9(4) . . ?
F144 C144 C143 120.2(4) . . ?
C145 C144 C143 119.9(4) . . ?
F145 C145 C146 120.2(5) . . ?
F145 C145 C144 120.0(4) . . ?
C146 C145 C144 119.8(4) . . ?
F146 C146 C145 118.3(4) . . ?
F146 C146 C141 119.9(4) . . ?
C145 C146 C141 121.7(4) . . ?
C23A O2A C22A 109.3(12) . . ?
C23A O2A Zn1 125.4(9) . . ?
C22A O2A Zn1 117.7(11) . . ?
C22A C21A H21A 109.5 . . ?
C22A C21A H21B 109.5 . . ?
H21A C21A H21B 109.5 . . ?
C22A C21A H21C 109.5 . . ?
H21A C21A H21C 109.5 . . ?
H21B C21A H21C 109.5 . . ?
C21A C22A O2A 115.6(17) . . ?
C21A C22A H22A 108.4 . . ?
O2A C22A H22A 108.4 . . ?
C21A C22A H22B 108.4 . . ?
O2A C22A H22B 108.4 . . ?
H22A C22A H22B 107.5 . . ?
C24A C23A O2A 112.9(12) . . ?
C24A C23A H23A 109.0 . . ?
O2A C23A H23A 109.0 . . ?
C24A C23A H23B 109.0 . . ?
O2A C23A H23B 109.0 . . ?
H23A C23A H23B 107.8 . . ?
C23A C24A H24A 109.5 . . ?
C23A C24A H24B 109.5 . . ?
H24A C24A H24B 109.5 . . ?
C23A C24A H24C 109.5 . . ?
H24A C24A H24C 109.5 . . ?
H24B C24A H24C 109.5 . . ?
H22C C22B H22D 108.0 . . ?
H23C C23B H23D 106.7 . . ?

loop_
_geom_bond_atom_site_label_1
_geom_bond_atom_site_label_2
_geom_bond_distance
_geom_bond_site_symmetry_2
_geom_bond_publ_flag
Zn1 C11 1.984(4) . ?
Zn1 O2A 2.050(3) . ?
Zn1 Cl1 2.3470(12) . ?
Zn1 Cl1 2.3746(12) 2_666 ?
Cl1 Zn1 2.3746(12) 2_666 ?
C11 C12 1.377(6) . ?
C11 C16 1.379(6) . ?
C12 F12 1.361(5) . ?
C12 C13 1.370(6) . ?
C13 F13 1.344(5) . ?
C13 C14 1.380(6) . ?
C14 C15 1.373(6) . ?
C14 C141 1.494(6) . ?
C15 F15 1.342(5) . ?
C15 C16 1.385(6) . ?
C16 F16 1.358(5) . ?
C141 C142 1.364(6) . ?
C141 C146 1.395(6) . ?
C142 F142 1.347(5) . ?
C142 C143 1.375(6) . ?
C143 F143 1.339(5) . ?
C143 C144 1.376(6) . ?
C144 F144 1.336(5) . ?
C144 C145 1.374(7) . ?
C145 F145 1.345(5) . ?
C145 C146 1.368(7) . ?
C146 F146 1.335(5) . ?
O2A C23A 1.446(17) . ?
O2A C22A 1.56(2) . ?
C21A C22A 1.31(3) . ?
C21A H21A 0.9600 . ?
C21A H21B 0.9600 . ?
C21A H21C 0.9600 . ?
C22A H22A 0.9700 . ?
C22A H22B 0.9700 . ?
C23A C24A 1.434(19) . ?
C23A H23A 0.9700 . ?
C23A H23B 0.9700 . ?
C24A H24A 0.9600 . ?
C24A H24B 0.9600 . ?
C24A H24C 0.9600 . ?
C22B H22C 0.9700 . ?
C22B H22D 0.9700 . ?
C23B H23C 0.9700 . ?
C23B H23D 0.9700 . ?

loop_
_geom_torsion_atom_site_label_1
_geom_torsion_atom_site_label_2
_geom_torsion_atom_site_label_3
_geom_torsion_atom_site_label_4
_geom_torsion
_geom_torsion_site_symmetry_1
_geom_torsion_site_symmetry_2
_geom_torsion_site_symmetry_3
_geom_torsion_site_symmetry_4
_geom_torsion_publ_flag
C11 Zn1 Cl1 Zn1 127.35(15) . . . 2_666 ?
O2A Zn1 Cl1 Zn1 -102.20(10) . . . 2_666 ?
Cl1 Zn1 Cl1 Zn1 0.0 2_666 . . 2_666 ?
O2A Zn1 C11 C12 -74.1(4) . . . . ?
Cl1 Zn1 C11 C12 48.6(4) . . . . ?
Cl1 Zn1 C11 C12 163.4(3) 2_666 . . . ?
O2A Zn1 C11 C16 111.1(4) . . . . ?
Cl1 Zn1 C11 C16 -126.1(3) . . . . ?
Cl1 Zn1 C11 C16 -11.4(4) 2_666 . . . ?
C16 C11 C12 F12 179.6(4) . . . . ?
Zn1 C11 C12 F12 4.5(6) . . . . ?
C16 C11 C12 C13 0.6(7) . . . . ?
Zn1 C11 C12 C13 -174.5(4) . . . . ?
F12 C12 C13 F13 -0.3(6) . . . . ?
C11 C12 C13 F13 178.8(4) . . . . ?
F12 C12 C13 C14 -177.3(4) . . . . ?
C11 C12 C13 C14 1.8(7) . . . . ?
F13 C13 C14 C15 -179.9(4) . . . . ?
C12 C13 C14 C15 -2.9(7) . . . . ?
F13 C13 C14 C141 -0.3(7) . . . . ?
C12 C13 C14 C141 176.7(4) . . . . ?
C13 C14 C15 F15 -178.9(4) . . . . ?
C141 C14 C15 F15 1.5(7) . . . . ?
C13 C14 C15 C16 1.7(7) . . . . ?
C141 C14 C15 C16 -177.9(4) . . . . ?
C12 C11 C16 F16 178.5(4) . . . . ?
Zn1 C11 C16 F16 -6.3(6) . . . . ?
C12 C11 C16 C15 -1.7(7) . . . . ?
Zn1 C11 C16 C15 173.5(4) . . . . ?
F15 C15 C16 F16 1.0(6) . . . . ?
C14 C15 C16 F16 -179.6(4) . . . . ?
F15 C15 C16 C11 -178.8(4) . . . . ?
C14 C15 C16 C11 0.6(7) . . . . ?
C15 C14 C141 C142 -118.5(5) . . . . ?
C13 C14 C141 C142 61.9(6) . . . . ?
C15 C14 C141 C146 60.7(6) . . . . ?
C13 C14 C141 C146 -118.9(5) . . . . ?
C146 C141 C142 F142 -179.7(4) . . . . ?
C14 C141 C142 F142 -0.5(7) . . . . ?
C146 C141 C142 C143 0.3(7) . . . . ?
C14 C141 C142 C143 179.5(4) . . . . ?
F142 C142 C143 F143 0.1(7) . . . . ?
C141 C142 C143 F143 -179.9(4) . . . . ?
F142 C142 C143 C144 179.6(4) . . . . ?
C141 C142 C143 C144 -0.4(7) . . . . ?
F143 C143 C144 F144 -2.0(7) . . . . ?
C142 C143 C144 F144 178.5(4) . . . . ?
F143 C143 C144 C145 179.9(5) . . . . ?
C142 C143 C144 C145 0.4(7) . . . . ?
F144 C144 C145 F145 1.2(8) . . . . ?
C143 C144 C145 F145 179.4(5) . . . . ?
F144 C144 C145 C146 -178.5(5) . . . . ?
C143 C144 C145 C146 -0.3(8) . . . . ?
F145 C145 C146 F146 -0.2(8) . . . . ?
C144 C145 C146 F146 179.5(5) . . . . ?
F145 C145 C146 C141 -179.4(5) . . . . ?
C144 C145 C146 C141 0.2(8) . . . . ?
C142 C141 C146 F146 -179.5(4) . . . . ?
C14 C141 C146 F146 1.3(7) . . . . ?
C142 C141 C146 C145 -0.2(7) . . . . ?
C14 C141 C146 C145 -179.5(5) . . . . ?
C11 Zn1 O2A C23A 109.4(9) . . . . ?
Cl1 Zn1 O2A C23A -24.2(9) . . . . ?
Cl1 Zn1 O2A C23A -119.4(9) 2_666 . . . ?
C11 Zn1 O2A C22A -36.9(14) . . . . ?
Cl1 Zn1 O2A C22A -170.4(14) . . . . ?
Cl1 Zn1 O2A C22A 94.3(14) 2_666 . . . ?
C23A O2A C22A C21A 158(2) . . . . ?
Zn1 O2A C22A C21A -51(3) . . . . ?
C22A O2A C23A C24A 91(2) . . . . ?
Zn1 O2A C23A C24A -57.6(17) . . . . ?
